data_7243987
loop_
_publ_author_name
'Anwar, Shaik'
'Lin, Li-Tzu'
'Srinivasadesikan, V.'
'Gudise, Veera Babu'
'Chen, Kwunmin'

_publ_section_title
;
 [3+2] regioselective annulation reaction of 2-arylidene-1,3-indandiones
 towards synthesis of spirocyclopentenes: understanding the mechanism of
 \g-attack vs. \a-attack using DFT studies
;
_journal_issue 61
_journal_name_full 'RSC Advances'
_journal_page_first 38648
_journal_page_last 38653
_journal_paper_doi 10.1039/D1RA07165C
_journal_volume 11
_journal_year 2021
_chemical_formula_moiety 'C23 H17 N O4'
_chemical_formula_sum 'C23 H17 N O4'
_chemical_formula_weight 371.38
_space_group_IT_number 15
_space_group_name_Hall '-C 2yc'
_space_group_name_H-M_alt 'C 1 2/c 1'
_symmetry_cell_setting monoclinic
_symmetry_space_group_name_H-M 'C 1 2/c 1'
_atom_sites_solution_hydrogens geom
_atom_sites_solution_primary direct
_atom_sites_solution_secondary difmap
_audit_creation_method SHELXL-97
_audit_update_record
;
2021-09-24 deposited with the CCDC.	2021-11-19 downloaded from the CCDC.
;
_cell_angle_alpha 90.00
_cell_angle_beta 97.962(4)
_cell_angle_gamma 90.00
_cell_formula_units_Z 8
_cell_length_a 31.098(4)
_cell_length_b 8.4741(11)
_cell_length_c 14.651(2)
_cell_measurement_reflns_used 0
_cell_measurement_temperature 200(2)
_cell_measurement_theta_max 0
_cell_measurement_theta_min 0
_cell_volume 3823.7(9)
_computing_molecular_graphics 'Ortep-3 for Windows (Farrugia, 1997)'
_computing_publication_material 'WinGX publication routines (Farrugia, 1999)'
_computing_structure_refinement 'SHELXL-97 (Sheldrick, 1997)'
_computing_structure_solution 'SHELXS-86 (Sheldrick, 1986)'
_diffrn_ambient_temperature 200(2)
_diffrn_measured_fraction_theta_full 0.973
_diffrn_measured_fraction_theta_max 0.973
_diffrn_radiation_monochromator graphite
_diffrn_radiation_source 'fine-focus sealed tube'
_diffrn_radiation_type MoK\a
_diffrn_radiation_wavelength 0.71073
_diffrn_reflns_av_R_equivalents 0.0471
_diffrn_reflns_av_sigmaI/netI 0.0591
_diffrn_reflns_limit_h_max 36
_diffrn_reflns_limit_h_min -34
_diffrn_reflns_limit_k_max 10
_diffrn_reflns_limit_k_min -9
_diffrn_reflns_limit_l_max 13
_diffrn_reflns_limit_l_min -17
_diffrn_reflns_number 11967
_diffrn_reflns_theta_full 25.03
_diffrn_reflns_theta_max 25.03
_diffrn_reflns_theta_min 2.49
_exptl_absorpt_coefficient_mu 0.089
_exptl_absorpt_correction_T_max 0.9833
_exptl_absorpt_correction_T_min 0.9721
_exptl_absorpt_correction_type multi-scan
_exptl_crystal_colour colorless
_exptl_crystal_density_diffrn 1.290
_exptl_crystal_density_method 'not measured'
_exptl_crystal_description prism
_exptl_crystal_F_000 1552
_exptl_crystal_size_max 0.32
_exptl_crystal_size_mid 0.30
_exptl_crystal_size_min 0.19
_refine_diff_density_max 0.706
_refine_diff_density_min -0.478
_refine_diff_density_rms 0.053
_refine_ls_extinction_method none
_refine_ls_goodness_of_fit_ref 1.047
_refine_ls_hydrogen_treatment constr
_refine_ls_matrix_type full
_refine_ls_number_parameters 253
_refine_ls_number_reflns 3276
_refine_ls_number_restraints 0
_refine_ls_restrained_S_all 1.047
_refine_ls_R_factor_all 0.1196
_refine_ls_R_factor_gt 0.0741
_refine_ls_shift/su_max 0.005
_refine_ls_shift/su_mean 0.000
_refine_ls_structure_factor_coef Fsqd
_refine_ls_weighting_details 'calc w=1/[\s^2^(Fo^2^)+(0.0639P)^2^+13.2466P] where P=(Fo^2^+2Fc^2^)/3'
_refine_ls_weighting_scheme calc
_refine_ls_wR_factor_gt 0.1662
_refine_ls_wR_factor_ref 0.1901
_reflns_number_gt 2194
_reflns_number_total 3276
_reflns_threshold_expression >2sigma(I)
_cod_data_source_file d1ra07165c2.cif
_cod_data_source_block a14321
_cod_original_sg_symbol_H-M 'C 2/c'
_cod_database_code 7243987

loop_
_symmetry_equiv_pos_as_xyz
'x, y, z'
'-x, y, -z+1/2'
'x+1/2, y+1/2, z'
'-x+1/2, y+1/2, -z+1/2'
'-x, -y, -z'
'x, -y, z-1/2'
'-x+1/2, -y+1/2, -z'
'x+1/2, -y+1/2, z-1/2'

loop_
_atom_site_label
_atom_site_type_symbol
_atom_site_fract_x
_atom_site_fract_y
_atom_site_fract_z
_atom_site_U_iso_or_equiv
_atom_site_adp_type
_atom_site_occupancy
_atom_site_symmetry_multiplicity
_atom_site_calc_flag
_atom_site_refinement_flags
_atom_site_disorder_assembly
_atom_site_disorder_group
C1 C 0.36878(12) 0.4663(5) 0.2286(3) 0.0377(9) Uani 1 1 d . . .
C2 C 0.33021(11) 0.5441(4) 0.2564(2) 0.0309(8) Uani 1 1 d . . .
C3 C 0.31361(12) 0.5348(5) 0.3398(2) 0.0388(10) Uani 1 1 d . . .
H3 H 0.3276 0.4737 0.3896 0.047 Uiso 1 1 calc R . .
C4 C 0.27611(13) 0.6174(5) 0.3473(3) 0.0437(10) Uani 1 1 d . . .
H4 H 0.2642 0.6138 0.4035 0.052 Uiso 1 1 calc R . .
C5 C 0.25551(13) 0.7053(5) 0.2749(3) 0.0511(12) Uani 1 1 d . . .
H5 H 0.2299 0.7621 0.2826 0.061 Uiso 1 1 calc R . .
C6 C 0.27124(13) 0.7122(5) 0.1920(3) 0.0499(11) Uani 1 1 d . . .
H6 H 0.2567 0.7712 0.1419 0.060 Uiso 1 1 calc R . .
C7 C 0.30909(12) 0.6303(4) 0.1839(2) 0.0339(9) Uani 1 1 d . . .
C8 C 0.33230(13) 0.6152(4) 0.1026(3) 0.0402(10) Uani 1 1 d . . .
C9 C 0.37328(11) 0.5182(4) 0.1304(3) 0.0371(9) Uani 1 1 d . . .
C10 C 0.38002(11) 0.3826(4) 0.0682(2) 0.0311(8) Uani 1 1 d . . .
C11 C 0.34598(11) 0.2639(4) 0.0449(2) 0.0312(8) Uani 1 1 d . . .
C12 C 0.32543(13) 0.0340(4) -0.0443(3) 0.0419(10) Uani 1 1 d . . .
H12A H 0.2969 0.0814 -0.0674 0.050 Uiso 1 1 calc R . .
H12B H 0.3218 -0.0375 0.0076 0.050 Uiso 1 1 calc R . .
C13 C 0.34274(15) -0.0542(6) -0.1193(3) 0.0624(13) Uani 1 1 d . . .
H13A H 0.3224 -0.1384 -0.1420 0.094 Uiso 1 1 calc R . .
H13B H 0.3709 -0.1005 -0.0953 0.094 Uiso 1 1 calc R . .
H13C H 0.3463 0.0181 -0.1699 0.094 Uiso 1 1 calc R . .
C14 C 0.41946(14) 0.3824(5) 0.0465(3) 0.0565(13) Uani 1 1 d . . .
H14 H 0.4301 0.3044 0.0088 0.068 Uiso 1 1 calc R . .
C15 C 0.44584(14) 0.5186(5) 0.0879(4) 0.0625(14) Uani 1 1 d . . .
H15A H 0.4673 0.4841 0.1405 0.075 Uiso 1 1 calc R . .
H15B H 0.4614 0.5708 0.0416 0.075 Uiso 1 1 calc R . .
C16 C 0.41384(15) 0.6225(6) 0.1181(4) 0.0681(15) Uani 1 1 d . . .
H16 H 0.4036 0.6857 0.0616 0.082 Uiso 1 1 calc R . .
C17 C 0.42728(12) 0.7467(5) 0.1896(3) 0.0398(10) Uani 1 1 d . . .
C18 C 0.44787(12) 0.7154(5) 0.2775(3) 0.0460(11) Uani 1 1 d . . .
H18 H 0.4531 0.6088 0.2958 0.055 Uiso 1 1 calc R . .
C19 C 0.46099(12) 0.8343(5) 0.3392(3) 0.0437(10) Uani 1 1 d . . .
H19 H 0.4750 0.8096 0.3992 0.052 Uiso 1 1 calc R . .
C20 C 0.45363(11) 0.9893(5) 0.3132(3) 0.0389(10) Uani 1 1 d . . .
C21 C 0.43253(13) 1.0236(5) 0.2257(3) 0.0456(10) Uani 1 1 d . . .
H21 H 0.4270 1.1301 0.2074 0.055 Uiso 1 1 calc R . .
C22 C 0.41985(13) 0.9037(5) 0.1660(3) 0.0462(11) Uani 1 1 d . . .
H22 H 0.4054 0.9286 0.1063 0.055 Uiso 1 1 calc R . .
C23 C 0.46843(14) 1.1127(6) 0.3765(3) 0.0609(13) Uani 1 1 d . . .
N1 N 0.48086(15) 1.2076(6) 0.4290(4) 0.0934(16) Uani 1 1 d . . .
O1 O 0.39318(10) 0.3782(4) 0.2743(2) 0.0608(9) Uani 1 1 d . . .
O2 O 0.32054(11) 0.6704(3) 0.0267(2) 0.0617(9) Uani 1 1 d . . .
O3 O 0.31188(8) 0.2655(3) 0.07527(19) 0.0482(8) Uani 1 1 d . . .
O4 O 0.35689(8) 0.1564(3) -0.01427(17) 0.0391(7) Uani 1 1 d . . .

loop_
_atom_site_aniso_label
_atom_site_aniso_U_11
_atom_site_aniso_U_22
_atom_site_aniso_U_33
_atom_site_aniso_U_23
_atom_site_aniso_U_13
_atom_site_aniso_U_12
C1 0.025(2) 0.045(2) 0.042(2) -0.008(2) -0.0006(17) 0.0016(19)
C2 0.0222(18) 0.035(2) 0.035(2) -0.0088(17) 0.0028(15) -0.0058(16)
C3 0.041(2) 0.046(2) 0.029(2) -0.0016(18) 0.0046(17) -0.002(2)
C4 0.040(2) 0.057(3) 0.037(2) -0.014(2) 0.0163(19) -0.008(2)
C5 0.038(2) 0.068(3) 0.049(3) -0.009(2) 0.011(2) 0.013(2)
C6 0.050(3) 0.056(3) 0.044(2) -0.002(2) 0.008(2) 0.021(2)
C7 0.034(2) 0.034(2) 0.034(2) -0.0015(18) 0.0078(17) -0.0003(18)
C8 0.056(3) 0.027(2) 0.041(2) -0.0019(19) 0.017(2) -0.0007(19)
C9 0.030(2) 0.036(2) 0.048(2) -0.0120(18) 0.0151(17) -0.0079(18)
C10 0.029(2) 0.032(2) 0.035(2) -0.0001(17) 0.0101(16) -0.0002(17)
C11 0.031(2) 0.031(2) 0.0319(19) 0.0034(16) 0.0065(16) 0.0033(17)
C12 0.038(2) 0.033(2) 0.054(2) -0.007(2) 0.0011(19) -0.0075(18)
C13 0.060(3) 0.063(3) 0.065(3) -0.024(3) 0.012(2) -0.016(2)
C14 0.047(3) 0.054(3) 0.073(3) -0.032(2) 0.027(2) -0.016(2)
C15 0.042(2) 0.065(3) 0.087(3) -0.040(3) 0.033(2) -0.020(2)
C16 0.055(3) 0.074(3) 0.083(3) -0.042(3) 0.039(3) -0.031(3)
C17 0.029(2) 0.051(3) 0.042(2) -0.014(2) 0.0116(18) -0.0095(19)
C18 0.033(2) 0.033(2) 0.074(3) 0.004(2) 0.015(2) -0.0001(19)
C19 0.027(2) 0.063(3) 0.041(2) 0.005(2) 0.0028(17) -0.001(2)
C20 0.025(2) 0.044(2) 0.047(2) -0.013(2) 0.0031(17) -0.0038(18)
C21 0.040(2) 0.037(2) 0.057(3) 0.002(2) -0.004(2) 0.000(2)
C22 0.039(2) 0.059(3) 0.038(2) 0.004(2) -0.0036(18) -0.007(2)
C23 0.044(3) 0.068(3) 0.069(3) -0.028(3) 0.000(2) -0.002(2)
N1 0.077(3) 0.087(3) 0.110(4) -0.056(3) -0.008(3) -0.009(3)
O1 0.0537(19) 0.074(2) 0.0528(18) -0.0002(17) 0.0011(15) 0.0290(18)
O2 0.100(3) 0.0467(18) 0.0442(18) 0.0108(15) 0.0300(17) 0.0189(18)
O3 0.0387(16) 0.0499(17) 0.0600(18) -0.0106(14) 0.0214(14) -0.0105(14)
O4 0.0360(15) 0.0333(14) 0.0490(16) -0.0118(13) 0.0088(12) -0.0065(12)

loop_
_atom_type_symbol
_atom_type_description
_atom_type_scat_dispersion_real
_atom_type_scat_dispersion_imag
_atom_type_scat_source
C C 0.0033 0.0016 'International Tables Vol C Tables 4.2.6.8 and 6.1.1.4'
H H 0.0000 0.0000 'International Tables Vol C Tables 4.2.6.8 and 6.1.1.4'
N N 0.0061 0.0033 'International Tables Vol C Tables 4.2.6.8 and 6.1.1.4'
O O 0.0106 0.0060 'International Tables Vol C Tables 4.2.6.8 and 6.1.1.4'

loop_
_geom_angle_atom_site_label_1
_geom_angle_atom_site_label_2
_geom_angle_atom_site_label_3
_geom_angle
_geom_angle_site_symmetry_1
_geom_angle_site_symmetry_3
_geom_angle_publ_flag
O1 C1 C2 126.9(4) . . ?
O1 C1 C9 124.8(3) . . ?
C2 C1 C9 108.3(3) . . ?
C7 C2 C3 120.7(3) . . ?
C7 C2 C1 110.1(3) . . ?
C3 C2 C1 129.1(4) . . ?
C4 C3 C2 117.5(4) . . ?
C4 C3 H3 121.3 . . ?
C2 C3 H3 121.3 . . ?
C3 C4 C5 121.4(3) . . ?
C3 C4 H4 119.3 . . ?
C5 C4 H4 119.3 . . ?
C6 C5 C4 121.3(4) . . ?
C6 C5 H5 119.4 . . ?
C4 C5 H5 119.4 . . ?
C5 C6 C7 117.7(4) . . ?
C5 C6 H6 121.1 . . ?
C7 C6 H6 121.1 . . ?
C2 C7 C6 121.3(3) . . ?
C2 C7 C8 109.9(3) . . ?
C6 C7 C8 128.8(4) . . ?
O2 C8 C7 125.7(4) . . ?
O2 C8 C9 125.9(3) . . ?
C7 C8 C9 108.3(3) . . ?
C10 C9 C8 115.7(3) . . ?
C10 C9 C1 113.0(3) . . ?
C8 C9 C1 103.0(3) . . ?
C10 C9 C16 100.3(3) . . ?
C8 C9 C16 108.7(3) . . ?
C1 C9 C16 116.7(3) . . ?
C14 C10 C11 127.8(3) . . ?
C14 C10 C9 111.3(3) . . ?
C11 C10 C9 120.7(3) . . ?
O3 C11 O4 124.3(3) . . ?
O3 C11 C10 123.4(3) . . ?
O4 C11 C10 112.3(3) . . ?
O4 C12 C13 106.5(3) . . ?
O4 C12 H12A 110.4 . . ?
C13 C12 H12A 110.4 . . ?
O4 C12 H12B 110.4 . . ?
C13 C12 H12B 110.4 . . ?
H12A C12 H12B 108.6 . . ?
C12 C13 H13A 109.5 . . ?
C12 C13 H13B 109.5 . . ?
H13A C13 H13B 109.5 . . ?
C12 C13 H13C 109.5 . . ?
H13A C13 H13C 109.5 . . ?
H13B C13 H13C 109.5 . . ?
C10 C14 C15 112.4(4) . . ?
C10 C14 H14 123.8 . . ?
C15 C14 H14 123.8 . . ?
C16 C15 C14 103.4(3) . . ?
C16 C15 H15A 111.1 . . ?
C14 C15 H15A 111.1 . . ?
C16 C15 H15B 111.1 . . ?
C14 C15 H15B 111.1 . . ?
H15A C15 H15B 109.0 . . ?
C15 C16 C17 120.2(4) . . ?
C15 C16 C9 106.9(4) . . ?
C17 C16 C9 117.6(3) . . ?
C15 C16 H16 103.2 . . ?
C17 C16 H16 103.2 . . ?
C9 C16 H16 103.2 . . ?
C18 C17 C22 117.1(4) . . ?
C18 C17 C16 124.3(4) . . ?
C22 C17 C16 118.5(4) . . ?
C19 C18 C17 121.9(4) . . ?
C19 C18 H18 119.1 . . ?
C17 C18 H18 119.1 . . ?
C18 C19 C20 119.6(4) . . ?
C18 C19 H19 120.2 . . ?
C20 C19 H19 120.2 . . ?
C19 C20 C21 119.6(4) . . ?
C19 C20 C23 119.4(4) . . ?
C21 C20 C23 121.0(4) . . ?
C22 C21 C20 119.6(4) . . ?
C22 C21 H21 120.2 . . ?
C20 C21 H21 120.2 . . ?
C21 C22 C17 122.2(4) . . ?
C21 C22 H22 118.9 . . ?
C17 C22 H22 118.9 . . ?
N1 C23 C20 177.8(6) . . ?
C11 O4 C12 117.6(3) . . ?

loop_
_geom_bond_atom_site_label_1
_geom_bond_atom_site_label_2
_geom_bond_distance
_geom_bond_site_symmetry_2
_geom_bond_publ_flag
C1 O1 1.200(5) . ?
C1 C2 1.475(5) . ?
C1 C9 1.530(5) . ?
C2 C7 1.378(5) . ?
C2 C3 1.393(5) . ?
C3 C4 1.378(5) . ?
C3 H3 0.9500 . ?
C4 C5 1.379(6) . ?
C4 H4 0.9500 . ?
C5 C6 1.372(5) . ?
C5 H5 0.9500 . ?
C6 C7 1.386(5) . ?
C6 H6 0.9500 . ?
C7 C8 1.482(5) . ?
C8 O2 1.215(5) . ?
C8 C9 1.524(5) . ?
C9 C10 1.499(5) . ?
C9 C16 1.570(5) . ?
C10 C14 1.309(5) . ?
C10 C11 1.466(5) . ?
C11 O3 1.206(4) . ?
C11 O4 1.333(4) . ?
C12 O4 1.451(4) . ?
C12 C13 1.491(6) . ?
C12 H12A 0.9900 . ?
C12 H12B 0.9900 . ?
C13 H13A 0.9800 . ?
C13 H13B 0.9800 . ?
C13 H13C 0.9800 . ?
C14 C15 1.495(6) . ?
C14 H14 0.9500 . ?
C15 C16 1.443(6) . ?
C15 H15A 0.9900 . ?
C15 H15B 0.9900 . ?
C16 C17 1.503(6) . ?
C16 H16 1.0000 . ?
C17 C18 1.382(6) . ?
C17 C22 1.386(6) . ?
C18 C19 1.377(6) . ?
C18 H18 0.9500 . ?
C19 C20 1.378(6) . ?
C19 H19 0.9500 . ?
C20 C21 1.388(6) . ?
C20 C23 1.431(6) . ?
C21 C22 1.362(6) . ?
C21 H21 0.9500 . ?
C22 H22 0.9500 . ?
C23 N1 1.142(6) . ?
